data_2006549
loop_
_publ_author_name
'Otto, Stefanus'
'Roodt, Andreas'

_publ_section_title
;<i>trans</i>-Dichlorobis(ferrocenyldiphenylphosphine-<i>P</i>)platinum(II)--Benzene
 (1/2)
;
_journal_issue 10
_journal_name_full 'Acta Crystallographica Section C'
_journal_page_first 1414
_journal_page_last 1416
_journal_paper_doi 10.1107/S0108270197008044
_journal_volume 53
_journal_year 1997
_chemical_formula_iupac '[Pt Cl2 (C22 H19 Fe P)2] , 2C6 H6'
_chemical_formula_structural '[Pt(Cl)~2~(PPh~2~Fc)~2~].2C~6~H~6~'
_chemical_formula_sum 'C56 H50 Cl2 Fe2 P2 Pt'
_chemical_formula_weight 1162.59
_chemical_name_systematic
;
 ?
;
_space_group_IT_number 2
_symmetry_cell_setting triclinic
_symmetry_space_group_name_Hall '-P 1'
_symmetry_space_group_name_H-M 'P -1'
_audit_creation_method SHELXL
_cell_angle_alpha 97.420(10)
_cell_angle_beta 87.450(10)
_cell_angle_gamma 106.810(10)
_cell_formula_units_Z 1
_cell_length_a 9.5110(10)
_cell_length_b 12.754(2)
_cell_length_c 10.3630(10)
_cell_measurement_reflns_used 15
_cell_measurement_temperature 293(2)
_cell_measurement_theta_max 50
_cell_measurement_theta_min 30
_cell_volume 1193.2(3)
_computing_cell_refinement 'Standard programmes Syntex P-1'
_computing_data_collection 'Standard programmes Syntex P-1'
_computing_data_reduction 'Profit (Streltzov, Zavodnik, 1989)'
_computing_molecular_graphics 'ORTEP II (Johnson, 1976)'
_computing_publication_material 'SHELXL 93 (Sheldrik, 1993)'
_computing_structure_refinement 'SHELXL-93 (Sheldrick, 1993)'
_computing_structure_solution 'SHELXS-86 (Sheldrick, 1990)'
_diffrn_ambient_temperature 293(2)
_diffrn_measurement_device 'Syntex P-1'
_diffrn_measurement_method \q/2\q
_diffrn_radiation_monochromator graphite
_diffrn_radiation_source 'fine-focus sealed tube'
_diffrn_radiation_type CuK\a
_diffrn_radiation_wavelength 1.54178
_diffrn_reflns_av_R_equivalents 0.0000
_diffrn_reflns_av_sigmaI/netI 0.0327
_diffrn_reflns_limit_h_max 10
_diffrn_reflns_limit_h_min 0
_diffrn_reflns_limit_k_max 13
_diffrn_reflns_limit_k_min -13
_diffrn_reflns_limit_l_max 11
_diffrn_reflns_limit_l_min -11
_diffrn_reflns_number 2925
_diffrn_reflns_theta_max 57.32
_diffrn_reflns_theta_min 3.65
_diffrn_standards_decay_% 24
_diffrn_standards_interval_count 100
_diffrn_standards_interval_time '60 min'
_diffrn_standards_number 3
_exptl_absorpt_coefficient_mu 12.127
_exptl_absorpt_correction_type none
_exptl_crystal_colour 'Dark orange'
_exptl_crystal_density_diffrn 1.618
_exptl_crystal_density_meas 1.623
_exptl_crystal_density_method 'flotation in NaI/H~2~O'
_exptl_crystal_description Cube
_exptl_crystal_F_000 580
_exptl_crystal_size_max 0.12
_exptl_crystal_size_mid 0.10
_exptl_crystal_size_min 0.10
_refine_diff_density_max 2.015
_refine_diff_density_min -1.707
_refine_ls_extinction_method none
_refine_ls_goodness_of_fit_all 1.050
_refine_ls_goodness_of_fit_obs 1.036
_refine_ls_hydrogen_treatment 'H atoms calculated riding on adjacent carbon atom'
_refine_ls_matrix_type full
_refine_ls_number_parameters 287
_refine_ls_number_reflns 2924
_refine_ls_number_restraints 0
_refine_ls_restrained_S_all 1.060
_refine_ls_restrained_S_obs 1.036
_refine_ls_R_factor_all 0.044
_refine_ls_R_factor_obs .043
_refine_ls_shift/esd_max -0.001
_refine_ls_shift/esd_mean 0.000
_refine_ls_structure_factor_coef Fsqd
_refine_ls_weighting_details 'w = 1/[\s^2^(Fo^2^)+(0.0709P)^2^+4.94P] where P=(Fo^2^+2Fc^2^)/3'
_refine_ls_weighting_scheme calc
_refine_ls_wR_factor_all 0.112
_refine_ls_wR_factor_obs .109
_reflns_number_observed 2901
_reflns_number_total 2925
_reflns_observed_criterion >2sigma(I)
_cod_data_source_file ab1485.cif
_cod_data_source_block pdpf
_cod_depositor_comments
;
The following automatic conversions were performed:
'_symmetry_cell_setting' value 'Triclinic' changed to 'triclinic'
according to '/home/saulius/struct/CIF-dictionaries/cif_core.dic'
dictionary named 'cif_core.dic' version 2.4.1 from
2010-06-29.

'_geom_bond_publ_flag' value 'Yes' changed to 'yes' according
to '/home/saulius/struct/CIF-dictionaries/cif_core.dic' dictionary named
'cif_core.dic' version 2.4.1 from 2010-06-29 (5 times).

Automatic conversion script
Id: cif_fix_enum 1527 2010-12-29 10:47:43Z saulius 

The following automatic conversions were performed:

'_symmetry_cell_setting' value 'Triclinic' changed to 'triclinic'
according to /home/saulius/struct/CIF-dictionaries/cif_core.dic
dictionary named 'cif_core.dic' version 2.4.1 from
2010-06-29.

'_geom_bond_publ_flag' value 'Yes' changed to 'yes'
according to /home/saulius/struct/CIF-dictionaries/cif_core.dic
dictionary named 'cif_core.dic' version 2.4.1 from 2010-06-29 (5
times).

'_geom_angle_publ_flag' value 'Yes' changed to 'yes'
according to /home/saulius/struct/CIF-dictionaries/cif_core.dic
dictionary named 'cif_core.dic' version 2.4.1 from 2010-06-29 (8
times).

Automatic conversion script
Id: cif_fix_values 1715 2011-07-08 13:25:40Z adriana 

The following automatic conversions were performed:

'_refine_ls_weighting_scheme' value 'calc w =
1/[\s^2^(Fo^2^)+(0.0709P)^2^+4.94P] where P=(Fo^2^+2Fc^2^)/3' was
changed to 'calc'. New tag '_refine_ls_weighting_details' was
created. The value of the new tag was set to 'w =
1/[\s^2^(Fo^2^)+(0.0709P)^2^+4.94P] where P=(Fo^2^+2Fc^2^)/3'.

Automatic conversion script
Id: cif_fix_values 3143 2015-03-26 13:38:13Z robertas 
;
_cod_database_code 2006549

loop_
_symmetry_equiv_pos_as_xyz
'x, y, z'
'-x, -y, -z'

loop_
_atom_site_aniso_label
_atom_site_aniso_U_11
_atom_site_aniso_U_22
_atom_site_aniso_U_33
_atom_site_aniso_U_12
_atom_site_aniso_U_13
_atom_site_aniso_U_23
Pt .0343(3) .0232(3) .0338(3) .0015(2) -.0070(2) .0046(2)
Fe .0393(8) .0301(7) .0526(8) .0029(6) .0052(6) .0086(6)
Cl .0597(13) .0383(11) .0399(11) .0113(9) -.0109(9) .0079(8)
P .0374(11) .0251(10) .0357(11) .0020(8) -.0072(9) .0027(8)
C11 .051(5) .027(4) .040(4) .011(4) -.009(4) -.004(3)
C12 .062(6) .051(5) .044(5) .009(5) -.010(4) .005(4)
C13 .092(8) .086(8) .040(5) .037(7) .002(5) .014(5)
C14 .097(9) .100(9) .056(7) .043(8) -.034(7) -.013(6)
C15 .056(6) .087(8) .067(7) .010(6) -.032(5) -.007(6)
C16 .044(5) .061(6) .056(6) .002(4) -.015(4) .004(5)
C21 .037(4) .025(4) .046(5) -.005(3) -.006(4) .002(3)
C22 .046(5) .037(5) .076(6) -.002(4) -.008(5) .014(4)
C23 .074(7) .045(6) .105(9) .003(5) .002(7) .031(6)
C24 .079(8) .051(6) .076(7) -.014(6) -.013(6) .026(5)
C25 .051(6) .068(7) .061(6) -.010(5) .005(5) .005(5)
C26 .043(5) .040(5) .056(5) .001(4) -.002(4) .002(4)
C31 .037(4) .026(4) .045(4) -.002(3) -.004(4) .007(3)
C32 .040(5) .031(4) .055(5) .002(4) -.002(4) .014(4)
C33 .045(5) .045(5) .069(6) .011(4) .001(5) .013(4)
C34 .050(6) .039(5) .082(7) .016(4) .016(5) .005(5)
C35 .052(5) .031(4) .053(5) .001(4) -.007(4) -.008(4)
C41 .055(6) .038(5) .073(7) .005(4) .000(5) .013(5)
C42 .086(8) .049(6) .063(6) .014(5) .017(6) .025(5)
C43 .069(7) .059(6) .091(9) .010(6) .049(7) .028(6)
C44 .041(6) .055(6) .119(10) .000(5) .008(6) .027(6)
C45 .054(6) .033(5) .081(7) .004(4) .001(5) .007(4)
C1 .062(8) .111(11) .089(9) .004(8) -.014(7) -.005(8)
C2 .129(13) .060(8) .100(10) .015(8) -.014(9) .024(7)
C3 .098(10) .068(8) .124(11) .025(8) -.025(8) .018(8)
C4 .071(8) .071(9) .150(13) .012(7) -.014(8) .000(8)
C5 .128(13) .049(7) .121(11) .029(8) -.017(10) .011(7)
C6 .116(12) .119(13) .101(10) .057(11) -.051(9) -.008(9)

loop_
_atom_site_label
_atom_site_fract_x
_atom_site_fract_y
_atom_site_fract_z
_atom_site_U_iso_or_equiv
_atom_site_thermal_displace_type
_atom_site_calc_flag
_atom_site_refinement_flags
_atom_site_occupancy
_atom_site_disorder_group
_atom_site_type_symbol
Pt .5000 .5000 .5000 .0316(2) Uani d S 1 . Pt
Fe .83302(14) .36825(10) .28101(13) .0420(3) Uani d . 1 . Fe
Cl .4461(2) .5743(2) .3241(2) .0459(5) Uani d . 1 . Cl
P .4670(2) .32784(15) .3812(2) .0341(5) Uani d . 1 . P
C11 .3810(9) .3026(6) .2216(8) .040(2) Uani d . 1 . C
C12 .4553(11) .3613(7) .1219(8) .053(2) Uani d . 1 . C
H12 .5453 .4140 .1385 .084 Uiso calc R 1 . H
C13 .3957(14) .3413(10) -.0011(9) .070(3) Uani d . 1 . C
H13 .4459 .3803 -.0671 .084 Uiso calc R 1 . H
C14 .2641(15) .2651(11) -.0256(11) .082(4) Uani d . 1 . C
H14 .2254 .2513 -.1090 .084 Uiso calc R 1 . H
C15 .1874(12) .2081(10) .0707(11) .073(3) Uani d . 1 . C
H15 .0968 .1566 .0528 .084 Uiso calc R 1 . H
C16 .2450(10) .2273(8) .1946(9) .056(2) Uani d . 1 . C
H16 .1920 .1894 .2603 .084 Uiso calc R 1 . H
C21 .3489(8) .2190(6) .4697(8) .039(2) Uani d . 1 . C
C22 .3748(10) .1179(7) .4647(10) .055(2) Uani d . 1 . C
H22 .4558 .1047 .4192 .084 Uiso calc R 1 . H
C23 .2801(13) .0361(8) .5274(12) .075(3) Uani d . 1 . C
H23 .2958 -.0330 .5227 .084 Uiso calc R 1 . H
C24 .1633(13) .0566(9) .5965(11) .073(3) Uani d . 1 . C
H24 .1022 .0019 .6413 .084 Uiso calc R 1 . H
C25 .1344(11) .1557(9) .6012(10) .066(3) Uani d . 1 . C
H25 .0531 .1683 .6466 .084 Uiso calc R 1 . H
C26 .2299(9) .2383(7) .5360(8) .049(2) Uani d . 1 . C
H26 .2121 .3064 .5380 .084 Uiso calc R 1 . H
C31 .6317(8) .2864(6) .3483(8) .038(2) Uani d . 1 . C
C32 .7430(9) .2958(6) .4402(8) .043(2) Uani d . 1 . C
H32 .7470 .3307 .5251 .084 Uiso calc R 1 . H
C33 .8453(10) .2441(7) .3822(10) .053(2) Uani d . 1 . C
H33 .9280 .2383 .4221 .084 Uiso calc R 1 . H
C34 .8020(10) .2027(7) .2540(10) .057(2) Uani d . 1 . C
H34 .8522 .1661 .1936 .084 Uiso calc R 1 . H
C35 .6690(10) .2259(6) .2315(8) .048(2) Uani d . 1 . C
H35 .6154 .2056 .1549 .084 Uiso calc R 1 . H
C41 .8334(11) .5219(7) .2455(10) .057(2) Uani d . 1 . C
H41 .7547 .5516 .2584 .084 Uiso calc R 1 . H
C42 .8651(13) .4621(8) .1306(10) .066(3) Uani d . 1 . C
H42 .8113 .4451 .0540 .084 Uiso calc R 1 . H
C43 .9920(13) .4325(9) .1514(12) .075(3) Uani d . 1 . C
H43 1.0375 .3923 .0908 .084 Uiso calc R 1 . H
C44 1.0391(11) .4736(8) .2790(13) .073(3) Uani d . 1 . C
H44 1.1211 .4654 .3175 .084 Uiso calc R 1 . H
C45 .9411(10) .5295(7) .3389(11) .058(2) Uani d . 1 . C
H45 .9462 .5647 .4236 .084 Uiso calc R 1 . H
C1 .1617(14) .7952(13) .1428(13) .093(4) Uani d . 1 . C
H1 .0663 .7502 .1275 .084 Uiso calc R 1 . H
C2 .2592(18) .7568(11) .1934(14) .097(4) Uani d . 1 . C
H2 .2311 .6860 .2179 .084 Uiso calc R 1 . H
C3 .4030(16) .8216(10) .2098(14) .095(4) Uani d . 1 . C
H3 .4714 .7942 .2452 .084 Uiso calc R 1 . H
C4 .4438(15) .9231(11) .1753(16) .100(4) Uani d . 1 . C
H4 .5410 .9660 .1843 .084 Uiso calc R 1 . H
C5 .3410(18) .9641(10) .1259(14) .098(4) Uani d . 1 . C
H5 .3687 1.0350 .1017 .084 Uiso calc R 1 . H
C6 .2019(19) .9022(14) .1130(14) .108(5) Uani d . 1 . C
H6 .1317 .9313 .0837 .084 Uiso calc R 1 . H

loop_
_atom_type_symbol
_atom_type_description
_atom_type_scat_dispersion_real
_atom_type_scat_dispersion_imag
_atom_type_scat_source
C C 0.0181 0.0091 'International Tables Vol C Tables 4.2.6.8 and 6.1.1.4'
H H 0.0000 0.0000 'International Tables Vol C Tables 4.2.6.8 and 6.1.1.4'
P P 0.2955 0.4335 'International Tables Vol C Tables 4.2.6.8 and 6.1.1.4'
Cl Cl 0.3639 0.7018 'International Tables Vol C Tables 4.2.6.8 and 6.1.1.4'
Fe Fe -1.1336 3.1974 'International Tables Vol C Tables 4.2.6.8 and 6.1.1.4'
Pt Pt -4.5932 6.9264 'International Tables Vol C Tables 4.2.6.8 and 6.1.1.4'

loop_
_geom_angle_atom_site_label_1
_geom_angle_atom_site_label_2
_geom_angle_atom_site_label_3
_geom_angle_site_symmetry_1
_geom_angle_site_symmetry_3
_geom_angle
_geom_angle_publ_flag
Cl Pt Cl . 2_666 180.0 ?
Cl Pt P . 2_666 87.56(7) yes
Cl Pt P 2_666 2_666 92.44(7) ?
Cl Pt P . . 92.44(7) yes
Cl Pt P 2_666 . 87.56(7) ?
P Pt P 2_666 . 180.0 ?
C34 Fe C32 . . 68.0(4) ?
C34 Fe C44 . . 120.3(4) ?
C32 Fe C44 . . 122.9(4) ?
C34 Fe C43 . . 106.1(4) ?
C32 Fe C43 . . 158.0(5) ?
C44 Fe C43 . . 40.3(5) ?
C34 Fe C31 . . 69.0(3) ?
C32 Fe C31 . . 41.0(3) ?
C44 Fe C31 . . 160.2(5) ?
C43 Fe C31 . . 158.8(5) ?
C34 Fe C41 . . 160.1(4) ?
C32 Fe C41 . . 125.1(4) ?
C44 Fe C41 . . 67.7(4) ?
C43 Fe C41 . . 67.3(4) ?
C31 Fe C41 . . 109.9(4) ?
C34 Fe C45 . . 156.4(4) ?
C32 Fe C45 . . 108.6(4) ?
C44 Fe C45 . . 40.5(4) ?
C43 Fe C45 . . 67.9(4) ?
C31 Fe C45 . . 124.8(4) ?
C41 Fe C45 . . 40.6(4) ?
C34 Fe C33 . . 40.2(4) ?
C32 Fe C33 . . 40.2(3) ?
C44 Fe C33 . . 106.3(4) ?
C43 Fe C33 . . 121.7(4) ?
C31 Fe C33 . . 68.6(3) ?
C41 Fe C33 . . 159.4(4) ?
C45 Fe C33 . . 122.1(4) ?
C34 Fe C35 . . 40.6(4) ?
C32 Fe C35 . . 68.3(3) ?
C44 Fe C35 . . 156.4(4) ?
C43 Fe C35 . . 121.8(4) ?
C31 Fe C35 . . 41.2(3) ?
C41 Fe C35 . . 125.5(4) ?
C45 Fe C35 . . 161.9(4) ?
C33 Fe C35 . . 68.0(4) ?
C34 Fe C42 . . 123.0(4) ?
C32 Fe C42 . . 160.8(4) ?
C44 Fe C42 . . 67.7(5) ?
C43 Fe C42 . . 40.1(4) ?
C31 Fe C42 . . 124.2(4) ?
C41 Fe C42 . . 40.1(4) ?
C45 Fe C42 . . 68.0(4) ?
C33 Fe C42 . . 157.9(4) ?
C35 Fe C42 . . 108.6(4) ?
C31 P C11 . . 103.3(4) yes
C31 P C21 . . 104.0(4) yes
C11 P C21 . . 103.7(4) yes
C31 P Pt . . 115.2(2) yes
C11 P Pt . . 118.2(2) yes
C21 P Pt . . 111.0(3) yes
C16 C11 C12 . . 118.3(8) ?
C16 C11 P . . 122.8(7) ?
C12 C11 P . . 118.9(6) ?
C13 C12 C11 . . 120.4(9) ?
C14 C13 C12 . . 120.1(10) ?
C13 C14 C15 . . 120.9(10) ?
C14 C15 C16 . . 119.9(10) ?
C15 C16 C11 . . 120.4(9) ?
C26 C21 C22 . . 120.3(8) ?
C26 C21 P . . 118.6(6) ?
C22 C21 P . . 121.1(7) ?
C21 C22 C23 . . 119.6(10) ?
C24 C23 C22 . . 120.0(10) ?
C25 C24 C23 . . 121.3(10) ?
C24 C25 C26 . . 118.6(10) ?
C21 C26 C25 . . 120.2(9) ?
C32 C31 C35 . . 106.3(7) ?
C32 C31 P . . 125.8(6) ?
C35 C31 P . . 127.5(6) ?
C32 C31 Fe . . 69.2(4) ?
C35 C31 Fe . . 69.7(5) ?
P C31 Fe . . 131.4(4) ?
C33 C32 C31 . . 109.0(8) ?
C33 C32 Fe . . 70.3(5) ?
C31 C32 Fe . . 69.8(5) ?
C34 C33 C32 . . 108.3(8) ?
C34 C33 Fe . . 69.4(5) ?
C32 C33 Fe . . 69.4(5) ?
C33 C34 C35 . . 108.6(8) ?
C33 C34 Fe . . 70.4(5) ?
C35 C34 Fe . . 70.3(5) ?
C34 C35 C31 . . 107.8(8) ?
C34 C35 Fe . . 69.1(5) ?
C31 C35 Fe . . 69.1(4) ?
C42 C41 C45 . . 108.6(9) ?
C42 C41 Fe . . 70.2(5) ?
C45 C41 Fe . . 69.7(5) ?
C43 C42 C41 . . 107.7(10) ?
C43 C42 Fe . . 69.6(6) ?
C41 C42 Fe . . 69.7(5) ?
C44 C43 C42 . . 108.4(10) ?
C44 C43 Fe . . 69.7(6) ?
C42 C43 Fe . . 70.3(5) ?
C43 C44 C45 . . 108.3(10) ?
C43 C44 Fe . . 70.1(6) ?
C45 C44 Fe . . 70.1(5) ?
C44 C45 C41 . . 106.9(10) ?
C44 C45 Fe . . 69.5(5) ?
C41 C45 Fe . . 69.7(5) ?
C2 C1 C6 . . 119.7(13) ?
C1 C2 C3 . . 120.1(12) ?
C4 C3 C2 . . 120.2(13) ?
C3 C4 C5 . . 119.6(13) ?
C6 C5 C4 . . 120.0(13) ?
C5 C6 C1 . . 120.2(13) ?

loop_
_geom_bond_atom_site_label_1
_geom_bond_atom_site_label_2
_geom_bond_site_symmetry_2
_geom_bond_distance
_geom_bond_publ_flag
Pt Cl . 2.301(2) yes
Pt Cl 2_666 2.301(2) ?
Pt P 2_666 2.318(2) ?
Pt P . 2.318(2) yes
Fe C34 . 2.029(9) ?
Fe C32 . 2.029(8) ?
Fe C44 . 2.032(10) ?
Fe C43 . 2.037(9) ?
Fe C31 . 2.038(8) ?
Fe C41 . 2.039(9) ?
Fe C45 . 2.040(9) ?
Fe C33 . 2.041(9) ?
Fe C35 . 2.045(8) ?
Fe C42 . 2.046(9) ?
P C31 . 1.798(8) yes
P C11 . 1.828(8) yes
P C21 . 1.835(8) yes
C11 C16 . 1.385(12) ?
C11 C12 . 1.398(12) ?
C12 C13 . 1.381(13) ?
C13 C14 . 1.36(2) ?
C14 C15 . 1.37(2) ?
C15 C16 . 1.383(13) ?
C21 C26 . 1.365(12) ?
C21 C22 . 1.375(12) ?
C22 C23 . 1.379(13) ?
C23 C24 . 1.37(2) ?
C24 C25 . 1.36(2) ?
C25 C26 . 1.402(13) ?
C31 C32 . 1.424(11) ?
C31 C35 . 1.437(11) ?
C32 C33 . 1.400(12) ?
C33 C34 . 1.398(14) ?
C34 C35 . 1.415(13) ?
C41 C42 . 1.399(14) ?
C41 C45 . 1.415(14) ?
C42 C43 . 1.40(2) ?
C43 C44 . 1.40(2) ?
C44 C45 . 1.408(14) ?
C1 C2 . 1.32(2) ?
C1 C6 . 1.38(2) ?
C2 C3 . 1.38(2) ?
C3 C4 . 1.33(2) ?
C4 C5 . 1.38(2) ?
C5 C6 . 1.33(2) ?
